data_7235134
loop_
_publ_author_name
'P. Bolle'
'H. Serier-Brault'
'R. Genois'
'E. Faulques'
'A. Boulmier'
'O. Oms'
'M. Lepeltier'
'J. Marrot'
'A. Dolbecq'
'P. Mialane'
'R. Dessapt'

_publ_section_title
;
 Drastic solid-state luminescence color tuning of an archetypal Ir(iii)
 complex using polyoxometalates and its application as a vapoluminescence
 chemosensor
;
_journal_name_full 'Journal of Materials Chemistry C'
_journal_page_first 11392
_journal_page_last 11395
_journal_paper_doi 10.1039/C6TC04341K
_journal_volume 4
_journal_year 2016
_chemical_formula_sum 'C128 H96 Ir4 Mo8 N16 O26'
_chemical_formula_weight 3810.52
_space_group_crystal_system monoclinic
_space_group_IT_number 15
_space_group_name_Hall '-C 2yc'
_space_group_name_H-M_alt 'C 1 2/c 1'
_atom_sites_solution_hydrogens geom
_cell_angle_alpha 90
_cell_angle_beta 125.343(4)
_cell_angle_gamma 90
_cell_formula_units_Z 4
_cell_length_a 39.372(4)
_cell_length_b 13.8234(12)
_cell_length_c 29.806(3)
_cell_measurement_reflns_used 9646
_cell_measurement_temperature 293(2)
_cell_measurement_theta_max 24.42
_cell_measurement_theta_min 2.54
_cell_volume 13232(2)
_computing_cell_refinement 'Bruker SAINT'
_computing_data_collection 'Bruker APEX2'
_computing_data_reduction 'Bruker SAINT'
_computing_molecular_graphics 'Bruker SHELXTL'
_computing_publication_material 'Bruker SHELXTL'
_computing_structure_refinement 'SHELXL-2014/7 (Sheldrick, 2014)'
_computing_structure_solution 'SHELXS-97 (Sheldrick 2008)'
_diffrn_ambient_temperature 293(2)
_diffrn_measured_fraction_theta_full 0.982
_diffrn_measured_fraction_theta_max 0.982
_diffrn_measurement_device_type 'Bruker D8 VENTURE'
_diffrn_measurement_method '\f and \w scans'
_diffrn_radiation_type MoK\a
_diffrn_radiation_wavelength 0.71073
_diffrn_reflns_av_R_equivalents 0.1015
_diffrn_reflns_av_unetI/netI 0.1945
_diffrn_reflns_Laue_measured_fraction_full 0.982
_diffrn_reflns_Laue_measured_fraction_max 0.982
_diffrn_reflns_limit_h_max 46
_diffrn_reflns_limit_h_min -46
_diffrn_reflns_limit_k_max 16
_diffrn_reflns_limit_k_min -16
_diffrn_reflns_limit_l_max 35
_diffrn_reflns_limit_l_min -35
_diffrn_reflns_number 110893
_diffrn_reflns_point_group_measured_fraction_full 0.982
_diffrn_reflns_point_group_measured_fraction_max 0.982
_diffrn_reflns_theta_full 25.131
_diffrn_reflns_theta_max 25.131
_diffrn_reflns_theta_min 2.406
_diffrn_source microsource
_exptl_absorpt_coefficient_mu 4.809
_exptl_absorpt_correction_type multi-scan
_exptl_absorpt_process_details 'SADABS (Sheldrick, V2014/5)'
_exptl_crystal_colour yellow
_exptl_crystal_density_diffrn 1.913
_exptl_crystal_description parallelepiped
_exptl_crystal_F_000 7312
_exptl_crystal_size_max 0.160
_exptl_crystal_size_mid 0.080
_exptl_crystal_size_min 0.040
_exptl_transmission_factor_max 0.7452
_exptl_transmission_factor_min 0.5672
_refine_diff_density_max 1.671
_refine_diff_density_min -2.565
_refine_diff_density_rms 0.276
_refine_ls_extinction_coef .
_refine_ls_extinction_method none
_refine_ls_goodness_of_fit_ref 1.116
_refine_ls_hydrogen_treatment constr
_refine_ls_matrix_type full
_refine_ls_number_parameters 820
_refine_ls_number_reflns 11621
_refine_ls_number_restraints 0
_refine_ls_restrained_S_all 1.116
_refine_ls_R_factor_all 0.1870
_refine_ls_R_factor_gt 0.0941
_refine_ls_shift/su_max 0.001
_refine_ls_shift/su_mean 0.000
_refine_ls_structure_factor_coef Fsqd
_refine_ls_weighting_details 'w=1/[\s^2^(Fo^2^)+(0.0001P)^2^+1956.9396P] where P=(Fo^2^+2Fc^2^)/3'
_refine_ls_weighting_scheme calc
_refine_ls_wR_factor_gt 0.2007
_refine_ls_wR_factor_ref 0.2421
_reflns_Friedel_coverage 0.000
_reflns_Friedel_fraction_full .
_reflns_Friedel_fraction_max .
_reflns_number_gt 6663
_reflns_number_total 11621
_reflns_threshold_expression 'I > 2\s(I)'
_cod_data_source_file 1000002.cif
_cod_data_source_block PCOD1000002
_cod_original_sg_symbol_H-M 'C 2/c'
_cod_database_code 7235134
_shelx_space_group_comment
;
The symmetry employed for this shelxl refinement is uniquely defined
by the following loop, which should always be used as a source of
symmetry information in preference to the above space-group names.
They are only intended as comments.
;
_shelx_estimated_absorpt_t_min 0.513
_shelx_estimated_absorpt_t_max 0.831
_exptl_absorpt_special_details 'Blessing, Acta Cryst. (1995) A51, 33-38'

loop_
_space_group_symop_operation_xyz
'x, y, z'
'-x, y, -z+1/2'
'x+1/2, y+1/2, z'
'-x+1/2, y+1/2, -z+1/2'
'-x, -y, -z'
'x, -y, z-1/2'
'-x+1/2, -y+1/2, -z'
'x+1/2, -y+1/2, z-1/2'

loop_
_atom_site_label
_atom_site_type_symbol
_atom_site_fract_x
_atom_site_fract_y
_atom_site_fract_z
_atom_site_U_iso_or_equiv
_atom_site_adp_type
_atom_site_occupancy
_atom_site_site_symmetry_order
_atom_site_calc_flag
_atom_site_refinement_flags_posn
_atom_site_refinement_flags_adp
_atom_site_refinement_flags_occupancy
_atom_site_disorder_assembly
_atom_site_disorder_group
Ir1 Ir 0.57147(3) 0.64978(7) 0.18568(4) 0.0445(3) Uani 1 1 d . . . . .
Ir2 Ir 0.64082(3) 0.84660(8) 0.62746(4) 0.0474(3) Uani 1 1 d . . . . .
Mo1 Mo 0.75493(6) 0.15756(16) 0.54811(8) 0.0448(5) Uani 1 1 d . . . . .
Mo2 Mo 0.66530(6) 0.33661(16) 0.48845(8) 0.0455(5) Uani 1 1 d . . . . .
Mo3 Mo 0.75963(7) 0.42198(17) 0.58529(10) 0.0549(6) Uani 1 1 d . . . . .
Mo4 Mo 0.84520(7) 0.33508(18) 0.59969(9) 0.0553(6) Uani 1 1 d . . . . .
O1 O 0.7582(6) 0.0727(13) 0.5925(7) 0.070(5) Uani 1 1 d . . . . .
O2 O 0.7236(5) 0.1117(12) 0.4793(6) 0.049(4) Uani 1 1 d . . . . .
O3 O 0.7325(4) 0.2683(11) 0.5533(6) 0.047(4) Uani 1 1 d . . . . .
O4 O 0.8056(5) 0.1820(11) 0.5663(7) 0.050(4) Uani 1 1 d . . . . .
O5 O 0.6530(5) 0.3270(13) 0.5340(7) 0.062(5) Uani 1 1 d . . . . .
O6 O 0.6243(5) 0.3979(15) 0.4357(7) 0.072(6) Uani 1 1 d . . . . .
O7 O 0.7045(4) 0.4364(12) 0.5177(6) 0.051(4) Uani 1 1 d . . . . .
O8 O 0.7489(6) 0.4219(15) 0.6325(7) 0.071(6) Uani 1 1 d . . . . .
O9 O 0.7776(5) 0.5346(13) 0.5884(8) 0.070(5) Uani 1 1 d . . . . .
O10 O 0.8101(5) 0.3497(13) 0.6235(6) 0.053(4) Uani 1 1 d . . . . .
O11 O 0.8636(6) 0.4500(14) 0.6069(8) 0.072(6) Uani 1 1 d . . . . .
O12 O 0.8449(5) 0.2947(13) 0.5394(6) 0.054(4) Uani 1 1 d . . . . .
O13 O 0.8863(5) 0.2699(17) 0.6537(7) 0.082(6) Uani 1 1 d . . . . .
N1 N 0.6202(5) 0.6085(15) 0.1863(7) 0.048(5) Uani 1 1 d . . . . .
C2 C 0.6518(7) 0.5517(16) 0.2227(10) 0.048(6) Uani 1 1 d . . . . .
H2 H 0.6509 0.5244 0.2505 0.058 Uiso 1 1 calc R U . . .
C3 C 0.6867(7) 0.5300(18) 0.2218(10) 0.054(6) Uani 1 1 d . . . . .
H3 H 0.7094 0.4959 0.2505 0.064 Uiso 1 1 calc R U . . .
C4 C 0.6861(8) 0.561(2) 0.1775(11) 0.065(8) Uani 1 1 d . . . . .
H4 H 0.7085 0.5490 0.1756 0.078 Uiso 1 1 calc R U . . .
C5 C 0.6514(8) 0.610(2) 0.1361(11) 0.062(7) Uani 1 1 d . . . . .
H5 H 0.6492 0.6270 0.1043 0.074 Uiso 1 1 calc R U . . .
C6 C 0.6199(6) 0.6332(14) 0.1416(10) 0.041(6) Uani 1 1 d . . . . .
C7 C 0.5821(8) 0.685(2) 0.1003(10) 0.055(7) Uani 1 1 d . . . . .
C8 C 0.5752(10) 0.726(3) 0.0511(13) 0.086(10) Uani 1 1 d . . . . .
H8 H 0.5949 0.7165 0.0437 0.103 Uiso 1 1 calc R U . . .
C9 C 0.5400(10) 0.778(2) 0.0152(14) 0.079(9) Uani 1 1 d . . . . .
H9 H 0.5352 0.8023 -0.0172 0.095 Uiso 1 1 calc R U . . .
C10 C 0.5113(9) 0.795(2) 0.0281(11) 0.069(9) Uani 1 1 d . . . . .
H10 H 0.4874 0.8314 0.0043 0.083 Uiso 1 1 calc R U . . .
C11 C 0.5181(7) 0.759(2) 0.0749(10) 0.060(7) Uani 1 1 d . . . . .
H11 H 0.4987 0.7713 0.0825 0.072 Uiso 1 1 calc R U . . .
C12 C 0.5530(7) 0.7030(17) 0.1122(9) 0.043(6) Uani 1 1 d . . . . .
C13 C 0.5344(8) 0.5343(19) 0.1477(9) 0.050(6) Uani 1 1 d . . . . .
C14 C 0.5447(10) 0.450(2) 0.1368(13) 0.076(9) Uani 1 1 d . . . . .
H14 H 0.5708 0.4451 0.1433 0.092 Uiso 1 1 calc R U . . .
C15 C 0.5174(11) 0.3668(19) 0.1152(13) 0.080(10) Uani 1 1 d . . . . .
H15 H 0.5255 0.3094 0.1077 0.096 Uiso 1 1 calc R U . . .
C16 C 0.4790(10) 0.375(2) 0.1064(15) 0.089(11) Uani 1 1 d . . . . .
H16 H 0.4600 0.3244 0.0929 0.107 Uiso 1 1 calc R U . . .
C17 C 0.4710(11) 0.466(2) 0.1192(15) 0.089(11) Uani 1 1 d . . . . .
H17 H 0.4450 0.4730 0.1126 0.107 Uiso 1 1 calc R U . . .
C18 C 0.4957(8) 0.543(2) 0.1396(11) 0.061(8) Uani 1 1 d . . . . .
C19 C 0.4875(8) 0.631(2) 0.1527(11) 0.065(8) Uani 1 1 d . . . . .
C20 C 0.4472(8) 0.664(3) 0.1369(14) 0.090(11) Uani 1 1 d . . . . .
H20 H 0.4243 0.6230 0.1173 0.108 Uiso 1 1 calc R U . . .
C21 C 0.4428(12) 0.758(3) 0.1512(16) 0.090(11) Uani 1 1 d . . . . .
H21 H 0.4170 0.7781 0.1423 0.108 Uiso 1 1 calc R U . . .
C22 C 0.4753(10) 0.817(3) 0.1776(15) 0.093(11) Uani 1 1 d . . . . .
H22 H 0.4726 0.8796 0.1871 0.111 Uiso 1 1 calc R U . . .
C23 C 0.5141(8) 0.7841(17) 0.1907(11) 0.060(7) Uani 1 1 d . . . . .
H23 H 0.5370 0.8252 0.2099 0.072 Uiso 1 1 calc R U . . .
N24 N 0.5193(6) 0.6989(18) 0.1773(8) 0.057(6) Uani 1 1 d . . . . .
N25 N 0.6002(6) 0.6000(14) 0.2696(8) 0.045(5) Uani 1 1 d . . . . .
C26 C 0.5990(9) 0.5127(19) 0.2846(10) 0.062(7) Uani 1 1 d . . . . .
H26 H 0.5825 0.4665 0.2579 0.074 Uiso 1 1 calc R U . . .
C27 C 0.6217(10) 0.487(2) 0.3397(12) 0.076(9) Uani 1 1 d . . . . .
H27 H 0.6197 0.4256 0.3508 0.092 Uiso 1 1 calc R U . . .
C28 C 0.6484(10) 0.559(2) 0.3784(14) 0.078(9) Uani 1 1 d . . . . .
H28 H 0.6660 0.5434 0.4155 0.093 Uiso 1 1 calc R U . . .
C29 C 0.6487(7) 0.647(2) 0.3632(10) 0.052(6) Uani 1 1 d . . . . .
H29 H 0.6652 0.6937 0.3894 0.062 Uiso 1 1 calc R U . . .
C30 C 0.6243(6) 0.6709(18) 0.3078(9) 0.043(6) Uani 1 1 d . . . . .
C31 C 0.6255(7) 0.7688(15) 0.2886(9) 0.036(5) Uani 1 1 d . . . . .
C32 C 0.6398(7) 0.851(2) 0.3191(10) 0.052(6) Uani 1 1 d . . . . .
H32 H 0.6520 0.8467 0.3567 0.062 Uiso 1 1 calc R U . . .
C33 C 0.6369(7) 0.937(2) 0.2971(13) 0.070(9) Uani 1 1 d . . . . .
H33 H 0.6468 0.9927 0.3188 0.085 Uiso 1 1 calc R U . . .
C34 C 0.6189(8) 0.942(2) 0.2415(12) 0.071(9) Uani 1 1 d . . . . .
H34 H 0.6164 1.0012 0.2249 0.085 Uiso 1 1 calc R U . . .
C35 C 0.6047(7) 0.859(2) 0.2113(10) 0.056(7) Uani 1 1 d . . . . .
H35 H 0.5939 0.8633 0.1741 0.067 Uiso 1 1 calc R U . . .
N36 N 0.6053(6) 0.7739(12) 0.2306(8) 0.047(5) Uani 1 1 d . . . . .
C37 C 0.5913(7) 0.8872(19) 0.6268(10) 0.049(6) Uani 1 1 d . . . . .
C38 C 0.5582(8) 0.9453(16) 0.5915(11) 0.066(9) Uani 1 1 d . . . . .
H38 H 0.5569 0.9754 0.5627 0.080 Uiso 1 1 calc R U . . .
C39 C 0.5264(8) 0.960(2) 0.5983(15) 0.086(12) Uani 1 1 d . . . . .
H39 H 0.5045 1.0003 0.5736 0.103 Uiso 1 1 calc R U . . .
C40 C 0.5259(10) 0.919(2) 0.6382(16) 0.074(9) Uani 1 1 d . . . . .
H40 H 0.5054 0.9364 0.6430 0.089 Uiso 1 1 calc R U . . .
C41 C 0.5564(8) 0.851(3) 0.6733(11) 0.075(9) Uani 1 1 d . . . . .
H41 H 0.5557 0.8166 0.6996 0.089 Uiso 1 1 calc R U . . .
C42 C 0.5887(6) 0.8381(18) 0.6653(10) 0.048(6) Uani 1 1 d . . . . .
C43 C 0.6249(9) 0.780(2) 0.7064(11) 0.063(7) Uani 1 1 d . . . . .
C44 C 0.6322(10) 0.737(2) 0.7520(12) 0.080(9) Uani 1 1 d . . . . .
H44 H 0.6115 0.7381 0.7580 0.096 Uiso 1 1 calc R U . . .
C45 C 0.6696(12) 0.694(3) 0.7900(14) 0.099(12) Uani 1 1 d . . . . .
H45 H 0.6736 0.6641 0.8208 0.119 Uiso 1 1 calc R U . . .
C46 C 0.6997(11) 0.693(2) 0.7831(13) 0.080(10) Uani 1 1 d . . . . .
H46 H 0.7257 0.6673 0.8098 0.096 Uiso 1 1 calc R U . . .
C47 C 0.6914(9) 0.732(2) 0.7341(12) 0.076(9) Uani 1 1 d . . . . .
H47 H 0.7111 0.7261 0.7265 0.092 Uiso 1 1 calc R U . . .
N48 N 0.6546(6) 0.7785(14) 0.6975(7) 0.047(5) Uani 1 1 d . . . . .
N49 N 0.6200(7) 0.7115(15) 0.5832(8) 0.059(6) Uani 1 1 d . . . . .
C50 C 0.5823(8) 0.671(2) 0.5613(14) 0.077(9) Uani 1 1 d . . . . .
H50 H 0.5641 0.7002 0.5677 0.092 Uiso 1 1 calc R U . . .
C51 C 0.5701(10) 0.590(3) 0.5308(13) 0.090(11) Uani 1 1 d . . . . .
H51 H 0.5433 0.5657 0.5149 0.108 Uiso 1 1 calc R U . . .
C52 C 0.5970(12) 0.542(2) 0.5230(14) 0.089(10) Uani 1 1 d . . . . .
H52 H 0.5894 0.4852 0.5029 0.106 Uiso 1 1 calc R U . . .
C53 C 0.6356(10) 0.583(2) 0.5461(14) 0.085(10) Uani 1 1 d . . . . .
H53 H 0.6546 0.5545 0.5413 0.103 Uiso 1 1 calc R U . . .
C54 C 0.6459(9) 0.6656(19) 0.5758(11) 0.059(7) Uani 1 1 d . . . . .
C55 C 0.6862(9) 0.710(2) 0.6008(11) 0.072(9) Uani 1 1 d . . . . .
C56 C 0.7174(10) 0.683(2) 0.5943(14) 0.075(9) Uani 1 1 d . . . . .
H56 H 0.7127 0.6294 0.5726 0.090 Uiso 1 1 calc R U . . .
C57 C 0.7537(9) 0.730(2) 0.6179(15) 0.095(12) Uani 1 1 d . . . . .
H57 H 0.7748 0.7049 0.6161 0.114 Uiso 1 1 calc R U . . .
C58 C 0.7598(10) 0.819(2) 0.6453(13) 0.077(9) Uani 1 1 d . . . . .
H58 H 0.7838 0.8563 0.6604 0.092 Uiso 1 1 calc R U . . .
C59 C 0.7271(8) 0.846(2) 0.6476(13) 0.076(9) Uani 1 1 d . . . . .
H59 H 0.7299 0.9020 0.6667 0.091 Uiso 1 1 calc R U . . .
N60 N 0.6933(6) 0.7985(18) 0.6254(10) 0.086(9) Uani 1 1 d . . . . .
N61 N 0.6237(6) 0.9295(14) 0.5600(9) 0.048(5) Uani 1 1 d . . . . .
C62 C 0.6010(9) 0.897(2) 0.5095(11) 0.065(8) Uani 1 1 d . . . . .
H62 H 0.5920 0.8328 0.5028 0.079 Uiso 1 1 calc R U . . .
C63 C 0.5901(9) 0.959(2) 0.4652(13) 0.074(8) Uani 1 1 d . . . . .
H63 H 0.5745 0.9337 0.4297 0.089 Uiso 1 1 calc R U . . .
C64 C 0.6016(10) 1.051(2) 0.4728(14) 0.079(9) Uani 1 1 d . . . . .
H64 H 0.5940 1.0929 0.4439 0.095 Uiso 1 1 calc R U . . .
C65 C 0.6260(9) 1.081(3) 0.5280(14) 0.089(11) Uani 1 1 d . . . . .
H65 H 0.6341 1.1457 0.5353 0.106 Uiso 1 1 calc R U . . .
C66 C 0.6382(8) 1.0242(17) 0.5700(11) 0.054(7) Uani 1 1 d . . . . .
C67 C 0.6612(8) 1.050(2) 0.6298(11) 0.060(7) Uani 1 1 d . . . . .
C68 C 0.6783(9) 1.140(2) 0.6479(16) 0.084(10) Uani 1 1 d . . . . .
H68 H 0.6747 1.1884 0.6237 0.101 Uiso 1 1 calc R U . . .
C69 C 0.7015(10) 1.156(3) 0.7043(16) 0.103(13) Uani 1 1 d . . . . .
H69 H 0.7127 1.2174 0.7181 0.124 Uiso 1 1 calc R U . . .
C70 C 0.7083(9) 1.082(2) 0.7409(14) 0.082(10) Uani 1 1 d . . . . .
H70 H 0.7245 1.0946 0.7785 0.099 Uiso 1 1 calc R U . . .
C71 C 0.6909(8) 0.9900(19) 0.7213(12) 0.062(8) Uani 1 1 d . . . . .
H71 H 0.6952 0.9405 0.7452 0.075 Uiso 1 1 calc R U . . .
C72 C 0.6665(6) 0.9753(15) 0.6631(10) 0.040(5) Uani 1 1 d . . . . .

loop_
_atom_site_aniso_label
_atom_site_aniso_U_11
_atom_site_aniso_U_22
_atom_site_aniso_U_33
_atom_site_aniso_U_23
_atom_site_aniso_U_13
_atom_site_aniso_U_12
Ir1 0.0359(5) 0.0508(6) 0.0452(5) 0.0012(5) 0.0226(4) -0.0028(4)
Ir2 0.0394(5) 0.0463(6) 0.0512(6) -0.0040(5) 0.0233(4) 0.0010(5)
Mo1 0.0410(11) 0.0477(12) 0.0410(11) 0.0014(10) 0.0210(9) 0.0003(10)
Mo2 0.0407(11) 0.0496(13) 0.0486(12) 0.0010(10) 0.0272(10) 0.0065(10)
Mo3 0.0452(12) 0.0579(15) 0.0614(14) -0.0146(11) 0.0308(11) -0.0006(11)
Mo4 0.0499(12) 0.0657(16) 0.0529(13) -0.0102(12) 0.0312(11) -0.0046(12)
O1 0.083(13) 0.061(12) 0.069(12) 0.016(10) 0.045(11) -0.007(10)
O2 0.046(9) 0.056(10) 0.052(10) 0.000(8) 0.033(8) 0.007(8)
O3 0.031(8) 0.055(10) 0.066(11) 0.001(8) 0.035(8) 0.006(7)
O4 0.045(9) 0.037(9) 0.069(11) 0.003(8) 0.033(9) 0.001(7)
O5 0.082(12) 0.088(14) 0.061(11) -0.020(10) 0.067(10) -0.021(11)
O6 0.044(10) 0.103(16) 0.073(13) 0.012(11) 0.037(10) 0.023(10)
O7 0.034(8) 0.062(11) 0.059(10) 0.007(8) 0.028(8) 0.018(8)
O8 0.071(12) 0.115(17) 0.044(10) -0.018(10) 0.043(10) 0.005(11)
O9 0.062(11) 0.055(12) 0.107(15) -0.018(11) 0.057(12) -0.004(9)
O10 0.051(9) 0.074(12) 0.034(8) -0.011(8) 0.025(8) 0.000(9)
O11 0.084(13) 0.076(14) 0.075(13) -0.036(11) 0.056(11) -0.028(11)
O12 0.046(9) 0.071(12) 0.053(10) 0.008(9) 0.033(8) -0.001(9)
O13 0.046(10) 0.122(18) 0.056(12) -0.028(12) 0.017(9) -0.007(11)
N1 0.029(10) 0.072(14) 0.033(11) 0.001(10) 0.012(9) -0.014(10)
C2 0.042(13) 0.034(13) 0.070(17) 0.005(12) 0.033(13) 0.004(11)
C3 0.046(14) 0.054(16) 0.054(16) 0.016(12) 0.025(13) 0.010(12)
C4 0.047(15) 0.08(2) 0.071(19) 0.024(16) 0.033(14) -0.002(14)
C5 0.060(16) 0.073(19) 0.069(18) 0.015(15) 0.047(15) 0.019(15)
C6 0.031(11) 0.019(11) 0.078(17) 0.003(10) 0.035(12) 0.007(9)
C7 0.052(15) 0.071(19) 0.054(16) 0.004(13) 0.038(13) -0.007(13)
C8 0.08(2) 0.12(3) 0.08(2) 0.00(2) 0.06(2) 0.02(2)
C9 0.08(2) 0.08(2) 0.08(2) -0.010(18) 0.05(2) -0.003(18)
C10 0.061(17) 0.09(2) 0.052(17) 0.010(15) 0.028(14) -0.033(16)
C11 0.032(13) 0.08(2) 0.051(16) -0.009(14) 0.016(12) -0.010(13)
C12 0.046(13) 0.044(14) 0.036(13) 0.004(10) 0.021(11) -0.016(11)
C13 0.052(15) 0.053(16) 0.027(12) -0.003(11) 0.013(11) -0.011(13)
C14 0.07(2) 0.07(2) 0.09(2) 0.020(17) 0.049(18) -0.001(17)
C15 0.13(3) 0.029(16) 0.10(2) -0.025(15) 0.08(2) -0.020(16)
C16 0.08(2) 0.07(2) 0.13(3) -0.03(2) 0.07(2) -0.038(18)
C17 0.10(2) 0.041(18) 0.14(3) 0.016(18) 0.07(2) -0.020(17)
C18 0.059(17) 0.052(17) 0.058(17) 0.004(13) 0.025(14) -0.030(14)
C19 0.046(15) 0.11(3) 0.057(17) 0.009(16) 0.039(14) -0.002(16)
C20 0.030(13) 0.13(3) 0.11(3) -0.01(2) 0.045(16) -0.015(18)
C21 0.10(3) 0.08(2) 0.14(3) 0.02(2) 0.10(3) 0.00(2)
C22 0.08(2) 0.10(3) 0.12(3) 0.00(2) 0.06(2) 0.02(2)
C23 0.059(16) 0.025(14) 0.077(19) 0.002(12) 0.029(15) -0.001(12)
N24 0.039(11) 0.097(19) 0.051(13) 0.007(12) 0.034(10) 0.005(12)
N25 0.040(11) 0.042(12) 0.057(13) 0.010(10) 0.030(10) 0.003(9)
C26 0.09(2) 0.041(16) 0.048(16) -0.003(12) 0.035(15) 0.010(14)
C27 0.09(2) 0.051(18) 0.08(2) 0.019(16) 0.038(18) 0.019(16)
C28 0.08(2) 0.07(2) 0.10(2) 0.008(19) 0.06(2) 0.009(18)
C29 0.036(12) 0.065(18) 0.059(16) -0.020(14) 0.030(12) -0.002(13)
C30 0.024(10) 0.064(17) 0.040(13) -0.010(11) 0.019(10) -0.011(11)
C31 0.041(12) 0.029(12) 0.049(14) -0.007(10) 0.031(11) -0.003(10)
C32 0.049(14) 0.068(18) 0.043(14) -0.005(13) 0.030(12) -0.001(14)
C33 0.034(14) 0.07(2) 0.10(2) -0.008(17) 0.031(16) -0.011(13)
C34 0.064(18) 0.06(2) 0.057(19) 0.024(15) 0.019(15) -0.003(15)
C35 0.045(14) 0.08(2) 0.043(14) 0.005(14) 0.024(12) -0.005(14)
N36 0.064(13) 0.019(10) 0.054(13) 0.000(8) 0.032(11) -0.012(9)
C37 0.032(12) 0.063(16) 0.052(15) -0.016(12) 0.025(12) 0.000(11)
C38 0.072(18) 0.015(12) 0.057(17) -0.006(11) 0.006(14) -0.005(12)
C39 0.037(15) 0.08(2) 0.12(3) -0.04(2) 0.034(18) 0.018(15)
C40 0.08(2) 0.051(18) 0.13(3) -0.005(18) 0.08(2) 0.003(16)
C41 0.042(14) 0.14(3) 0.066(18) -0.008(19) 0.043(14) -0.009(18)
C42 0.031(11) 0.059(16) 0.068(16) -0.025(13) 0.037(12) -0.010(12)
C43 0.072(19) 0.069(19) 0.049(16) -0.016(14) 0.035(15) -0.006(15)
C44 0.09(2) 0.08(2) 0.050(18) 0.019(16) 0.031(17) 0.020(19)
C45 0.10(3) 0.11(3) 0.06(2) 0.02(2) 0.04(2) -0.01(2)
C46 0.08(2) 0.07(2) 0.06(2) -0.005(16) 0.029(18) 0.025(18)
C47 0.067(19) 0.060(19) 0.07(2) 0.001(16) 0.022(16) 0.034(15)
N48 0.046(11) 0.051(13) 0.042(11) 0.003(9) 0.024(10) 0.002(10)
N49 0.059(14) 0.049(13) 0.043(12) 0.006(10) 0.015(11) -0.002(11)
C50 0.045(15) 0.07(2) 0.12(3) 0.016(19) 0.050(18) 0.002(15)
C51 0.06(2) 0.09(3) 0.08(2) -0.018(19) 0.015(17) -0.013(19)
C52 0.11(3) 0.045(19) 0.10(3) -0.028(17) 0.05(2) -0.022(19)
C53 0.08(2) 0.044(18) 0.12(3) -0.013(18) 0.05(2) 0.009(16)
C54 0.065(17) 0.040(16) 0.080(19) -0.013(13) 0.046(16) -0.011(13)
C55 0.066(18) 0.10(2) 0.046(16) -0.008(16) 0.030(15) 0.009(17)
C56 0.09(2) 0.07(2) 0.12(3) -0.009(18) 0.09(2) 0.001(17)
C57 0.050(17) 0.09(3) 0.15(3) -0.02(2) 0.06(2) -0.006(17)
C58 0.08(2) 0.07(2) 0.11(2) -0.021(17) 0.063(19) 0.007(16)
C59 0.051(16) 0.069(19) 0.10(2) -0.044(18) 0.042(17) -0.006(15)
N60 0.032(12) 0.071(17) 0.090(18) -0.042(14) -0.002(12) 0.012(11)
N61 0.038(10) 0.041(12) 0.079(16) 0.023(11) 0.042(11) 0.008(9)
C62 0.068(18) 0.09(2) 0.043(16) 0.004(15) 0.034(15) 0.005(16)
C63 0.071(19) 0.07(2) 0.08(2) 0.005(17) 0.040(17) 0.005(16)
C64 0.10(3) 0.052(19) 0.09(3) 0.007(17) 0.07(2) -0.022(17)
C65 0.065(19) 0.12(3) 0.09(3) 0.02(2) 0.051(19) -0.02(2)
C66 0.069(17) 0.034(14) 0.072(19) -0.008(12) 0.048(15) -0.017(12)
C67 0.052(15) 0.064(19) 0.056(17) 0.003(14) 0.026(13) 0.008(14)
C68 0.053(17) 0.06(2) 0.13(3) 0.011(19) 0.04(2) -0.006(15)
C69 0.06(2) 0.07(2) 0.11(3) -0.01(2) 0.01(2) 0.008(18)
C70 0.051(17) 0.07(2) 0.08(2) -0.024(18) 0.011(16) 0.014(16)
C71 0.048(15) 0.051(17) 0.08(2) -0.018(14) 0.036(15) 0.009(13)
C72 0.036(12) 0.030(12) 0.059(15) 0.009(11) 0.029(12) 0.014(10)

loop_
_atom_type_symbol
_atom_type_description
_atom_type_scat_dispersion_real
_atom_type_scat_dispersion_imag
_atom_type_scat_source
C C 0.0033 0.0016 'International Tables Vol C Tables 4.2.6.8 and 6.1.1.4'
H H 0.0000 0.0000 'International Tables Vol C Tables 4.2.6.8 and 6.1.1.4'
N N 0.0061 0.0033 'International Tables Vol C Tables 4.2.6.8 and 6.1.1.4'
O O 0.0106 0.0060 'International Tables Vol C Tables 4.2.6.8 and 6.1.1.4'
Mo Mo -1.6832 0.6857 'International Tables Vol C Tables 4.2.6.8 and 6.1.1.4'
Ir Ir -1.4442 7.9887 'International Tables Vol C Tables 4.2.6.8 and 6.1.1.4'

loop_
_geom_angle_atom_site_label_1
_geom_angle_atom_site_label_2
_geom_angle_atom_site_label_3
_geom_angle
_geom_angle_site_symmetry_1
_geom_angle_site_symmetry_3
N1 Ir1 C12 81.6(9) . .
N1 Ir1 C13 99.2(10) . .
C12 Ir1 C13 89.4(9) . .
N1 Ir1 N24 173.9(8) . .
C12 Ir1 N24 92.4(9) . .
C13 Ir1 N24 81.0(11) . .
N1 Ir1 N36 88.6(8) . .
C12 Ir1 N36 95.3(8) . .
C13 Ir1 N36 171.4(9) . .
N24 Ir1 N36 91.6(9) . .
N1 Ir1 N25 92.4(7) . .
C12 Ir1 N25 171.9(8) . .
C13 Ir1 N25 97.0(8) . .
N24 Ir1 N25 93.6(7) . .
N36 Ir1 N25 79.1(7) . .
C37 Ir2 C72 87.0(9) . .
C37 Ir2 N48 79.9(9) . .
C72 Ir2 N48 96.4(9) . .
C37 Ir2 N61 93.8(9) . .
C72 Ir2 N61 78.7(9) . .
N48 Ir2 N61 172.3(8) . .
C37 Ir2 N49 102.2(9) . .
C72 Ir2 N49 169.4(9) . .
N48 Ir2 N49 90.5(8) . .
N61 Ir2 N49 95.2(8) . .
C37 Ir2 N60 177.7(9) . .
C72 Ir2 N60 95.1(8) . .
N48 Ir2 N60 100.8(9) . .
N61 Ir2 N60 85.7(9) . .
N49 Ir2 N60 75.6(9) . .
O1 Mo1 O4 109.0(8) . .
O1 Mo1 O2 109.6(8) . .
O4 Mo1 O2 109.1(7) . .
O1 Mo1 O3 109.6(8) . .
O4 Mo1 O3 109.2(7) . .
O2 Mo1 O3 110.4(7) . .
O5 Mo2 O6 102.9(9) . .
O5 Mo2 O7 103.1(8) . .
O6 Mo2 O7 98.7(9) . .
O5 Mo2 O12 100.7(8) . 7_656
O6 Mo2 O12 102.8(9) . 7_656
O7 Mo2 O12 143.3(6) . 7_656
O5 Mo2 O3 91.0(7) . .
O6 Mo2 O3 164.8(7) . .
O7 Mo2 O3 71.6(6) . .
O12 Mo2 O3 80.5(6) 7_656 .
O5 Mo2 O4 166.4(8) . 7_656
O6 Mo2 O4 89.8(7) . 7_656
O7 Mo2 O4 79.1(6) . 7_656
O12 Mo2 O4 71.6(6) 7_656 7_656
O3 Mo2 O4 77.0(5) . 7_656
O8 Mo3 O9 104.7(10) . .
O8 Mo3 O10 100.3(8) . .
O9 Mo3 O10 101.1(8) . .
O8 Mo3 O7 101.4(8) . .
O9 Mo3 O7 98.2(8) . .
O10 Mo3 O7 146.1(7) . .
O8 Mo3 O3 93.7(8) . .
O9 Mo3 O3 160.7(8) . .
O10 Mo3 O3 80.7(6) . .
O7 Mo3 O3 72.2(6) . .
O8 Mo3 O2 168.8(8) . 7_656
O9 Mo3 O2 85.5(7) . 7_656
O10 Mo3 O2 72.8(6) . 7_656
O7 Mo3 O2 81.3(6) . 7_656
O3 Mo3 O2 76.6(5) . 7_656
O11 Mo4 O13 105.4(10) . .
O11 Mo4 O12 99.4(8) . .
O13 Mo4 O12 102.7(8) . .
O11 Mo4 O10 101.7(8) . .
O13 Mo4 O10 101.5(8) . .
O12 Mo4 O10 142.2(7) . .
O11 Mo4 O2 89.7(8) . 7_656
O13 Mo4 O2 164.6(8) . 7_656
O12 Mo4 O2 77.2(6) . 7_656
O10 Mo4 O2 71.9(6) . 7_656
O11 Mo4 O4 166.1(8) . .
O13 Mo4 O4 87.8(8) . .
O12 Mo4 O4 73.0(6) . .
O10 Mo4 O4 79.3(6) . .
O2 Mo4 O4 77.4(5) 7_656 .
Mo1 O2 Mo3 131.0(8) . 7_656
Mo1 O2 Mo4 129.8(8) . 7_656
Mo3 O2 Mo4 87.2(5) 7_656 7_656
Mo1 O3 Mo3 132.5(7) . .
Mo1 O3 Mo2 129.0(8) . .
Mo3 O3 Mo2 90.1(5) . .
Mo1 O4 Mo4 128.6(8) . .
Mo1 O4 Mo2 130.1(8) . 7_656
Mo4 O4 Mo2 86.0(5) . 7_656
Mo2 O7 Mo3 122.4(9) . .
Mo4 O10 Mo3 124.5(8) . .
Mo4 O12 Mo2 125.0(8) . 7_656
C2 N1 C6 115(2) . .
C2 N1 Ir1 128.0(16) . .
C6 N1 Ir1 117.1(14) . .
N1 C2 C3 124(2) . .
N1 C2 H2 117.8 . .
C3 C2 H2 117.8 . .
C4 C3 C2 118(2) . .
C4 C3 H3 120.9 . .
C2 C3 H3 120.9 . .
C3 C4 C5 118(3) . .
C3 C4 H4 121.0 . .
C5 C4 H4 121.0 . .
C4 C5 C6 120(3) . .
C4 C5 H5 119.9 . .
C6 C5 H5 119.9 . .
N1 C6 C5 124(2) . .
N1 C6 C7 111.8(19) . .
C5 C6 C7 124(2) . .
C12 C7 C8 119(2) . .
C12 C7 C6 117(2) . .
C8 C7 C6 123(2) . .
C9 C8 C7 121(3) . .
C9 C8 H8 119.6 . .
C7 C8 H8 119.6 . .
C8 C9 C10 119(3) . .
C8 C9 H9 120.6 . .
C10 C9 H9 120.6 . .
C11 C10 C9 120(3) . .
C11 C10 H10 119.8 . .
C9 C10 H10 119.8 . .
C10 C11 C12 123(3) . .
C10 C11 H11 118.5 . .
C12 C11 H11 118.5 . .
C11 C12 C7 118(2) . .
C11 C12 Ir1 129.8(19) . .
C7 C12 Ir1 112.1(17) . .
C14 C13 C18 119(3) . .
C14 C13 Ir1 127(2) . .
C18 C13 Ir1 113.1(19) . .
C13 C14 C15 123(3) . .
C13 C14 H14 118.4 . .
C15 C14 H14 118.4 . .
C16 C15 C14 118(3) . .
C16 C15 H15 121.0 . .
C14 C15 H15 121.0 . .
C15 C16 C17 115(3) . .
C15 C16 H16 122.7 . .
C17 C16 H16 122.7 . .
C18 C17 C16 129(3) . .
C18 C17 H17 115.7 . .
C16 C17 H17 115.7 . .
C17 C18 C19 128(3) . .
C17 C18 C13 116(3) . .
C19 C18 C13 116(2) . .
C18 C19 N24 118(2) . .
C18 C19 C20 125(3) . .
N24 C19 C20 117(3) . .
C21 C20 C19 120(3) . .
C21 C20 H20 120.2 . .
C19 C20 H20 120.2 . .
C22 C21 C20 120(3) . .
C22 C21 H21 119.9 . .
C20 C21 H21 119.9 . .
C21 C22 C23 118(3) . .
C21 C22 H22 120.8 . .
C23 C22 H22 120.8 . .
N24 C23 C22 123(3) . .
N24 C23 H23 118.4 . .
C22 C23 H23 118.4 . .
C23 N24 C19 121(2) . .
C23 N24 Ir1 126.3(19) . .
C19 N24 Ir1 112.3(19) . .
C26 N25 C30 121(2) . .
C26 N25 Ir1 126.3(17) . .
C30 N25 Ir1 112.1(15) . .
N25 C26 C27 121(3) . .
N25 C26 H26 119.4 . .
C27 C26 H26 119.4 . .
C26 C27 C28 116(3) . .
C26 C27 H27 121.8 . .
C28 C27 H27 121.8 . .
C29 C28 C27 122(3) . .
C29 C28 H28 119.2 . .
C27 C28 H28 119.2 . .
C28 C29 C30 120(3) . .
C28 C29 H29 120.0 . .
C30 C29 H29 120.0 . .
N25 C30 C29 119(2) . .
N25 C30 C31 119.4(19) . .
C29 C30 C31 122(2) . .
C32 C31 N36 120(2) . .
C32 C31 C30 127(2) . .
N36 C31 C30 113.2(17) . .
C33 C32 C31 122(2) . .
C33 C32 H32 118.8 . .
C31 C32 H32 118.8 . .
C32 C33 C34 118(3) . .
C32 C33 H33 120.9 . .
C34 C33 H33 120.9 . .
C35 C34 C33 119(3) . .
C35 C34 H34 120.6 . .
C33 C34 H34 120.6 . .
N36 C35 C34 125(2) . .
N36 C35 H35 117.6 . .
C34 C35 H35 117.6 . .
C35 N36 C31 115.8(19) . .
C35 N36 Ir1 127.6(17) . .
C31 N36 Ir1 115.7(13) . .
C38 C37 C42 116(2) . .
C38 C37 Ir2 131(2) . .
C42 C37 Ir2 112.9(17) . .
C37 C38 C39 121(3) . .
C37 C38 H38 119.6 . .
C39 C38 H38 119.6 . .
C40 C39 C38 123(3) . .
C40 C39 H39 118.3 . .
C38 C39 H39 118.3 . .
C39 C40 C41 120(3) . .
C39 C40 H40 119.9 . .
C41 C40 H40 119.9 . .
C40 C41 C42 115(3) . .
C40 C41 H41 122.7 . .
C42 C41 H41 122.7 . .
C37 C42 C41 125(3) . .
C37 C42 C43 117(2) . .
C41 C42 C43 117(2) . .
N48 C43 C44 119(3) . .
N48 C43 C42 112(2) . .
C44 C43 C42 128(3) . .
C43 C44 C45 122(3) . .
C43 C44 H44 119.2 . .
C45 C44 H44 119.2 . .
C46 C45 C44 120(3) . .
C46 C45 H45 119.8 . .
C44 C45 H45 119.8 . .
C45 C46 C47 118(3) . .
C45 C46 H46 121.0 . .
C47 C46 H46 121.0 . .
N48 C47 C46 121(3) . .
N48 C47 H47 119.6 . .
C46 C47 H47 119.6 . .
C43 N48 C47 119(2) . .
C43 N48 Ir2 116.5(17) . .
C47 N48 Ir2 124(2) . .
C54 N49 C50 117(2) . .
C54 N49 Ir2 117.5(17) . .
C50 N49 Ir2 125(2) . .
C51 C50 N49 122(3) . .
C51 C50 H50 118.9 . .
N49 C50 H50 118.9 . .
C50 C51 C52 120(3) . .
C50 C51 H51 119.9 . .
C52 C51 H51 119.9 . .
C51 C52 C53 117(3) . .
C51 C52 H52 121.5 . .
C53 C52 H52 121.5 . .
C54 C53 C52 120(3) . .
C54 C53 H53 120.0 . .
C52 C53 H53 120.0 . .
N49 C54 C53 123(3) . .
N49 C54 C55 116(2) . .
C53 C54 C55 121(3) . .
N60 C55 C56 113(3) . .
N60 C55 C54 119(3) . .
C56 C55 C54 127(3) . .
C57 C56 C55 123(3) . .
C57 C56 H56 118.3 . .
C55 C56 H56 118.3 . .
C56 C57 C58 120(3) . .
C56 C57 H57 120.1 . .
C58 C57 H57 120.1 . .
C59 C58 C57 114(3) . .
C59 C58 H58 122.9 . .
C57 C58 H58 122.9 . .
N60 C59 C58 124(3) . .
N60 C59 H59 117.9 . .
C58 C59 H59 117.9 . .
C59 N60 C55 124(3) . .
C59 N60 Ir2 123.0(19) . .
C55 N60 Ir2 112.5(19) . .
C62 N61 C66 120(2) . .
C62 N61 Ir2 123.4(19) . .
C66 N61 Ir2 117.0(18) . .
N61 C62 C63 120(3) . .
N61 C62 H62 119.9 . .
C63 C62 H62 119.9 . .
C64 C63 C62 122(3) . .
C64 C63 H63 119.0 . .
C62 C63 H63 119.0 . .
C63 C64 C65 115(3) . .
C63 C64 H64 122.7 . .
C65 C64 H64 122.7 . .
C66 C65 C64 125(3) . .
C66 C65 H65 117.7 . .
C64 C65 H65 117.7 . .
C65 C66 N61 119(3) . .
C65 C66 C67 129(3) . .
N61 C66 C67 112(2) . .
C68 C67 C72 125(3) . .
C68 C67 C66 121(3) . .
C72 C67 C66 114(2) . .
C67 C68 C69 117(3) . .
C67 C68 H68 121.6 . .
C69 C68 H68 121.6 . .
C68 C69 C70 121(3) . .
C68 C69 H69 119.3 . .
C70 C69 H69 119.3 . .
C69 C70 C71 121(3) . .
C69 C70 H70 119.7 . .
C71 C70 H70 119.7 . .
C70 C71 C72 117(3) . .
C70 C71 H71 121.4 . .
C72 C71 H71 121.4 . .
C67 C72 C71 119(2) . .
C67 C72 Ir2 117.9(19) . .
C71 C72 Ir2 123.0(18) . .

loop_
_geom_bond_atom_site_label_1
_geom_bond_atom_site_label_2
_geom_bond_distance
_geom_bond_site_symmetry_2
Ir1 N1 1.990(19) .
Ir1 C12 2.01(2) .
Ir1 C13 2.01(2) .
Ir1 N24 2.038(19) .
Ir1 N36 2.109(17) .
Ir1 N25 2.177(19) .
Ir2 C37 2.02(2) .
Ir2 C72 2.02(2) .
Ir2 N48 2.055(19) .
Ir2 N61 2.059(19) .
Ir2 N49 2.16(2) .
Ir2 N60 2.20(2) .
Mo1 O1 1.715(17) .
Mo1 O4 1.770(15) .
Mo1 O2 1.789(15) .
Mo1 O3 1.818(15) .
Mo2 O5 1.688(13) .
Mo2 O6 1.691(17) .
Mo2 O7 1.869(17) .
Mo2 O12 1.939(18) 7_656
Mo2 O3 2.390(14) .
Mo2 O4 2.492(16) 7_656
Mo3 O8 1.689(15) .
Mo3 O9 1.690(18) .
Mo3 O10 1.904(16) .
Mo3 O7 1.936(15) .
Mo3 O3 2.320(16) .
Mo3 O2 2.417(15) 7_656
Mo4 O11 1.708(19) .
Mo4 O13 1.73(2) .
Mo4 O12 1.876(16) .
Mo4 O10 1.895(15) .
Mo4 O2 2.458(15) 7_656
Mo4 O4 2.472(15) .
O2 Mo3 2.417(15) 7_656
O2 Mo4 2.458(15) 7_656
O4 Mo2 2.492(16) 7_656
O12 Mo2 1.939(18) 7_656
N1 C2 1.33(3) .
N1 C6 1.37(3) .
C2 C3 1.42(3) .
C2 H2 0.9300 .
C3 C4 1.37(3) .
C3 H3 0.9300 .
C4 C5 1.38(3) .
C4 H4 0.9300 .
C5 C6 1.38(3) .
C5 H5 0.9300 .
C6 C7 1.46(3) .
C7 C12 1.40(3) .
C7 C8 1.45(4) .
C8 C9 1.37(4) .
C8 H8 0.9300 .
C9 C10 1.41(4) .
C9 H9 0.9300 .
C10 C11 1.36(3) .
C10 H10 0.9300 .
C11 C12 1.40(3) .
C11 H11 0.9300 .
C13 C14 1.33(4) .
C13 C18 1.40(4) .
C14 C15 1.45(4) .
C14 H14 0.9300 .
C15 C16 1.38(4) .
C15 H15 0.9300 .
C16 C17 1.40(4) .
C16 H16 0.9300 .
C17 C18 1.33(4) .
C17 H17 0.9300 .
C18 C19 1.38(4) .
C19 N24 1.38(3) .
C19 C20 1.44(4) .
C20 C21 1.41(5) .
C20 H20 0.9300 .
C21 C22 1.33(4) .
C21 H21 0.9300 .
C22 C23 1.42(4) .
C22 H22 0.9300 .
C23 N24 1.30(3) .
C23 H23 0.9300 .
N25 C26 1.30(3) .
N25 C30 1.38(3) .
C26 C27 1.39(4) .
C26 H26 0.9300 .
C27 C28 1.43(4) .
C27 H27 0.9300 .
C28 C29 1.29(4) .
C28 H28 0.9300 .
C29 C30 1.39(3) .
C29 H29 0.9300 .
C30 C31 1.48(3) .
C31 C32 1.36(3) .
C31 N36 1.43(3) .
C32 C33 1.34(4) .
C32 H32 0.9300 .
C33 C34 1.38(4) .
C33 H33 0.9300 .
C34 C35 1.37(4) .
C34 H34 0.9300 .
C35 N36 1.30(3) .
C35 H35 0.9300 .
C37 C38 1.36(3) .
C37 C42 1.39(3) .
C38 C39 1.39(4) .
C38 H38 0.9300 .
C39 C40 1.33(4) .
C39 H39 0.9300 .
C40 C41 1.41(4) .
C40 H40 0.9300 .
C41 C42 1.43(3) .
C41 H41 0.9300 .
C42 C43 1.47(4) .
C43 N48 1.34(3) .
C43 C44 1.35(4) .
C44 C45 1.37(4) .
C44 H44 0.9300 .
C45 C46 1.31(4) .
C45 H45 0.9300 .
C46 C47 1.41(4) .
C46 H46 0.9300 .
C47 N48 1.37(3) .
C47 H47 0.9300 .
N49 C54 1.32(3) .
N49 C50 1.35(3) .
C50 C51 1.35(4) .
C50 H50 0.9300 .
C51 C52 1.37(4) .
C51 H51 0.9300 .
C52 C53 1.38(4) .
C52 H52 0.9300 .
C53 C54 1.35(4) .
C53 H53 0.9300 .
C54 C55 1.45(4) .
C55 N60 1.37(4) .
C55 C56 1.40(4) .
C56 C57 1.34(4) .
C56 H56 0.9300 .
C57 C58 1.42(4) .
C57 H57 0.9300 .
C58 C59 1.38(4) .
C58 H58 0.9300 .
C59 N60 1.27(3) .
C59 H59 0.9300 .
N61 C62 1.31(3) .
N61 C66 1.39(3) .
C62 C63 1.41(4) .
C62 H62 0.9300 .
C63 C64 1.34(4) .
C63 H63 0.9300 .
C64 C65 1.40(4) .
C64 H64 0.9300 .
C65 C66 1.31(4) .
C65 H65 0.9300 .
C66 C67 1.51(4) .
C67 C68 1.37(4) .
C67 C72 1.37(3) .
C68 C69 1.39(5) .
C68 H68 0.9300 .
C69 C70 1.40(5) .
C69 H69 0.9300 .
C70 C71 1.41(4) .
C70 H70 0.9300 .
C71 C72 1.43(3) .
C71 H71 0.9300 .
